data_1503733
loop_
_publ_author_name
'Zheng, Yongbiao'
'Shen, Yuemao'

_publ_section_title
;
 Clavicorolides A and B, sesquiterpenoids from the fermentation products
 of edible fungus Clavicorona pyxidata.
;
_journal_issue 1
_journal_name_full 'Organic letters'
_journal_page_first 109
_journal_page_last 112
_journal_paper_doi 10.1021/ol8024549
_journal_volume 11
_journal_year 2009
_chemical_absolute_configuration rm
_chemical_formula_sum 'C15 H24 O5'
_chemical_formula_weight 284.34
_chemical_name_systematic
; 
 ? 
;
_space_group_IT_number 19
_symmetry_cell_setting orthorhombic
_symmetry_space_group_name_Hall 'P 2ac 2ab'
_symmetry_space_group_name_H-M 'P 21 21 21'
_atom_sites_solution_hydrogens geom
_atom_sites_solution_primary direct
_atom_sites_solution_secondary difmap
_audit_creation_method SHELXL-97
_cell_angle_alpha 90.00
_cell_angle_beta 90.00
_cell_angle_gamma 90.00
_cell_formula_units_Z 8
_cell_length_a 6.4397(2)
_cell_length_b 15.3604(4)
_cell_length_c 31.2247(10)
_cell_measurement_temperature 123(2)
_cell_volume 3088.63(16)
_computing_cell_refinement 'CrysAlis RED, Oxford Diffraction Ltd.'
_computing_data_collection 'CrysAlis CCD, Oxford Diffraction Ltd.'
_computing_data_reduction 'CrysAlis RED, Oxford Diffraction Ltd.'
_computing_structure_refinement 'SHELXL-97 (Sheldrick, 1997)'
_computing_structure_solution 'SHELXS-97 (Sheldrick, 1990)'
_diffrn_ambient_temperature 123(2)
_diffrn_measured_fraction_theta_full 0.992
_diffrn_measured_fraction_theta_max 0.992
_diffrn_measurement_device_type 'Oxford Gemini S Ultra'
_diffrn_radiation_monochromator graphite
_diffrn_radiation_source 'Enhance (Mo) X-ray Source'
_diffrn_radiation_type MoK\a
_diffrn_radiation_wavelength 0.71073
_diffrn_reflns_av_R_equivalents 0.0252
_diffrn_reflns_av_sigmaI/netI 0.0305
_diffrn_reflns_limit_h_max 6
_diffrn_reflns_limit_h_min -7
_diffrn_reflns_limit_k_max 17
_diffrn_reflns_limit_k_min -18
_diffrn_reflns_limit_l_max 35
_diffrn_reflns_limit_l_min -38
_diffrn_reflns_number 13131
_diffrn_reflns_theta_full 26.00
_diffrn_reflns_theta_max 26.00
_diffrn_reflns_theta_min 2.65
_exptl_absorpt_coefficient_mu 0.091
_exptl_absorpt_correction_T_max 0.9646
_exptl_absorpt_correction_T_min 0.9393
_exptl_absorpt_correction_type multi-scan
_exptl_crystal_colour colorless
_exptl_crystal_density_diffrn 1.223
_exptl_crystal_density_meas ?
_exptl_crystal_density_method 'not measured'
_exptl_crystal_description block
_exptl_crystal_F_000 1232
_exptl_crystal_size_max 0.70
_exptl_crystal_size_mid 0.40
_exptl_crystal_size_min 0.40
_refine_diff_density_max 0.199
_refine_diff_density_min -0.152
_refine_diff_density_rms 0.035
_refine_ls_abs_structure_details 'Flack H D (1983), Acta Cryst. A39, 876-881'
_refine_ls_abs_structure_Flack -0.1(7)
_refine_ls_extinction_method none
_refine_ls_goodness_of_fit_ref 1.034
_refine_ls_hydrogen_treatment mixed
_refine_ls_matrix_type full
_refine_ls_number_parameters 377
_refine_ls_number_reflns 5861
_refine_ls_number_restraints 0
_refine_ls_restrained_S_all 1.034
_refine_ls_R_factor_all 0.0432
_refine_ls_R_factor_gt 0.0363
_refine_ls_shift/su_max 0.001
_refine_ls_shift/su_mean 0.000
_refine_ls_structure_factor_coef Fsqd
_refine_ls_weighting_details 'calc w=1/[\s^2^(Fo^2^)+(0.0468P)^2^+0.5491P] where P=(Fo^2^+2Fc^2^)/3'
_refine_ls_weighting_scheme calc
_refine_ls_wR_factor_gt 0.0838
_refine_ls_wR_factor_ref 0.0860
_reflns_number_gt 5267
_reflns_number_total 5861
_reflns_threshold_expression >2sigma(I)
_cod_data_source_file ol8024549_si_001.cif
_cod_data_source_block ClavicorolidesA(1)
_cod_depositor_comments
;
The following automatic conversions were performed:

'_symmetry_cell_setting' value 'Orthorhombic' changed to
'orthorhombic' according to
/home/saulius/struct/CIF-dictionaries/cif_core.dic dictionary named
'cif_core.dic' version 2.4.2 from 2011-04-26.

Automatic conversion script
Id: cif_fix_values 1715 2011-07-08 13:25:40Z adriana 

The following automatic conversions were performed:

'_exptl_crystal_density_meas' value 'not measured' was changed to '?'
- the value is perceived as not measured.

Automatic conversion script
Id: cif_fix_values 3008 2015-01-20 13:52:24Z robertas 
;
_cod_original_sg_symbol_H-M P2(1)2(1)2(1)
_cod_database_code 1503733

loop_
_symmetry_equiv_pos_as_xyz
'x, y, z'
'-x+1/2, -y, z+1/2'
'x+1/2, -y+1/2, -z'
'-x, y+1/2, -z+1/2'

loop_
_atom_site_label
_atom_site_type_symbol
_atom_site_fract_x
_atom_site_fract_y
_atom_site_fract_z
_atom_site_U_iso_or_equiv
_atom_site_adp_type
_atom_site_occupancy
_atom_site_symmetry_multiplicity
_atom_site_calc_flag
_atom_site_refinement_flags
O4 O -0.70206(18) 1.29384(9) 0.03974(4) 0.0238(3) Uani 1 1 d .
H4A H -0.6736 1.2907 0.0142 0.036 Uiso 1 1 calc R
O1' O 0.0488(2) 1.08504(8) 0.13345(4) 0.0234(3) Uani 1 1 d .
O4' O 0.0130(2) 0.91783(8) 0.24342(4) 0.0228(3) Uani 1 1 d .
H4'A H -0.0986 0.9435 0.2434 0.034 Uiso 1 1 calc R
O3 O -0.3624(2) 1.45255(8) 0.20985(4) 0.0215(3) Uani 1 1 d .
H3B H -0.2574 1.4433 0.2240 0.032 Uiso 1 1 calc R
O2' O -0.0963(2) 1.04512(8) 0.07149(4) 0.0265(3) Uani 1 1 d .
O2 O -0.3165(2) 1.16361(8) 0.19367(4) 0.0236(3) Uani 1 1 d .
O1 O -0.45581(19) 1.11522(8) 0.13261(4) 0.0221(3) Uani 1 1 d .
O3' O -0.4863(2) 0.88821(9) 0.15040(4) 0.0271(3) Uani 1 1 d .
H3'B H -0.4160 0.9211 0.1651 0.041 Uiso 1 1 calc R
C6' C -0.1500(3) 0.85940(12) 0.11289(6) 0.0206(4) Uani 1 1 d .
C9 C -0.3487(3) 1.42012(11) 0.11494(5) 0.0173(4) Uani 1 1 d .
H9A H -0.3771 1.4747 0.1301 0.021 Uiso 1 1 calc R
C4 C -0.3891(3) 1.26297(11) 0.13445(5) 0.0179(4) Uani 1 1 d .
C4' C -0.0510(3) 0.94123(11) 0.12964(5) 0.0183(4) Uani 1 1 d .
C6 C -0.3088(3) 1.34959(11) 0.14974(5) 0.0171(4) Uani 1 1 d .
C7 C -0.4308(3) 1.37347(11) 0.19081(5) 0.0198(4) Uani 1 1 d .
H7A H -0.5770 1.3786 0.1838 0.024 Uiso 1 1 calc R
H7B H -0.4161 1.3267 0.2115 0.024 Uiso 1 1 calc R
C2 C -0.4789(3) 1.24693(11) 0.09682(5) 0.0184(4) Uani 1 1 d .
C11' C 0.1476(3) 0.68056(12) 0.17731(6) 0.0214(4) Uani 1 1 d .
C12 C -0.5108(3) 1.47660(12) 0.05135(6) 0.0250(4) Uani 1 1 d .
H12A H -0.5841 1.5284 0.0607 0.030 Uiso 1 1 calc R
H12B H -0.5672 1.4584 0.0240 0.030 Uiso 1 1 calc R
C10' C 0.1128(3) 0.73756(12) 0.13696(6) 0.0213(4) Uani 1 1 d .
H10A H 0.2231 0.7802 0.1340 0.026 Uiso 1 1 calc R
H10B H 0.1095 0.7017 0.1114 0.026 Uiso 1 1 calc R
C1' C 0.1021(3) 1.04398(12) 0.17356(6) 0.0223(4) Uani 1 1 d .
H1'A H 0.0312 1.0720 0.1973 0.027 Uiso 1 1 calc R
H1'B H 0.2506 1.0464 0.1785 0.027 Uiso 1 1 calc R
C3' C 0.0528(3) 0.88366(11) 0.20153(5) 0.0185(4) Uani 1 1 d .
H3'A H 0.1970 0.8633 0.2009 0.022 Uiso 1 1 calc R
C2' C 0.0309(3) 0.95235(12) 0.16836(5) 0.0187(4) Uani 1 1 d .
C13 C -0.5342(3) 1.40400(11) 0.08443(5) 0.0193(4) Uani 1 1 d .
H13A H -0.6660 1.4099 0.0999 0.023 Uiso 1 1 calc R
C3 C -0.5183(3) 1.31385(11) 0.06355(5) 0.0183(4) Uani 1 1 d .
H3A H -0.4004 1.3143 0.0437 0.022 Uiso 1 1 calc R
C5' C -0.0400(3) 1.02500(12) 0.10752(6) 0.0204(4) Uani 1 1 d .
C13' C -0.0884(3) 0.80478(11) 0.19198(5) 0.0197(4) Uani 1 1 d .
H13B H -0.2286 0.8155 0.2030 0.024 Uiso 1 1 calc R
C9' C -0.0977(3) 0.78300(12) 0.14380(6) 0.0198(4) Uani 1 1 d .
H9'A H -0.2058 0.7388 0.1400 0.024 Uiso 1 1 calc R
C10 C -0.1727(3) 1.43908(12) 0.08283(6) 0.0206(4) Uani 1 1 d .
H10C H -0.1183 1.3853 0.0710 0.025 Uiso 1 1 calc R
H10D H -0.0603 1.4704 0.0966 0.025 Uiso 1 1 calc R
C12' C 0.0001(3) 0.72138(12) 0.21156(6) 0.0240(4) Uani 1 1 d .
H12C H -0.1110 0.6812 0.2186 0.029 Uiso 1 1 calc R
H12D H 0.0766 0.7346 0.2375 0.029 Uiso 1 1 calc R
C14' C 0.0837(3) 0.58587(12) 0.16865(6) 0.0311(5) Uani 1 1 d .
H14A H 0.1742 0.5612 0.1475 0.047 Uiso 1 1 calc R
H14B H -0.0568 0.5844 0.1584 0.047 Uiso 1 1 calc R
H14C H 0.0939 0.5528 0.1947 0.047 Uiso 1 1 calc R
C7' C -0.3869(3) 0.87502(13) 0.11034(6) 0.0254(4) Uani 1 1 d .
H7'A H -0.4120 0.9256 0.0925 0.031 Uiso 1 1 calc R
H7'B H -0.4505 0.8253 0.0964 0.031 Uiso 1 1 calc R
C1 C -0.5250(3) 1.15238(11) 0.09252(5) 0.0206(4) Uani 1 1 d .
H1A H -0.6724 1.1427 0.0884 0.025 Uiso 1 1 calc R
H1B H -0.4498 1.1273 0.0686 0.025 Uiso 1 1 calc R
C15 C -0.1871(3) 1.47124(15) 0.00327(6) 0.0336(5) Uani 1 1 d .
H15A H -0.2515 1.5068 -0.0183 0.050 Uiso 1 1 calc R
H15B H -0.2158 1.4110 -0.0025 0.050 Uiso 1 1 calc R
H15C H -0.0397 1.4807 0.0029 0.050 Uiso 1 1 calc R
C5 C -0.3782(3) 1.17944(12) 0.15780(6) 0.0194(4) Uani 1 1 d .
C8' C -0.0769(3) 0.83932(12) 0.06711(6) 0.0281(4) Uani 1 1 d .
H8'A H 0.0702 0.8291 0.0672 0.042 Uiso 1 1 calc R
H8'B H -0.1080 0.8879 0.0488 0.042 Uiso 1 1 calc R
H8'C H -0.1472 0.7884 0.0567 0.042 Uiso 1 1 calc R
C8 C -0.0758(3) 1.34046(12) 0.16009(6) 0.0205(4) Uani 1 1 d .
H8A H -0.0571 1.2967 0.1817 0.031 Uiso 1 1 calc R
H8B H -0.0233 1.3951 0.1704 0.031 Uiso 1 1 calc R
H8C H -0.0019 1.3239 0.1347 0.031 Uiso 1 1 calc R
C11 C -0.2734(3) 1.49553(12) 0.04724(6) 0.0248(4) Uani 1 1 d .
C15' C 0.3759(3) 0.68156(13) 0.19106(7) 0.0291(4) Uani 1 1 d .
H15D H 0.4597 0.6561 0.1689 0.044 Uiso 1 1 calc R
H15E H 0.3918 0.6487 0.2170 0.044 Uiso 1 1 calc R
H15F H 0.4194 0.7405 0.1959 0.044 Uiso 1 1 calc R
C14 C -0.2304(4) 1.59214(14) 0.05534(7) 0.0392(6) Uani 1 1 d .
H14D H -0.2940 1.6263 0.0332 0.059 Uiso 1 1 calc R
H14E H -0.0833 1.6021 0.0553 0.059 Uiso 1 1 calc R
H14F H -0.2871 1.6086 0.0826 0.059 Uiso 1 1 calc R
O1W O -0.0775(2) 1.21330(10) 0.04092(4) 0.0226(3) Uani 1 1 d .
O2W O -0.3650(2) 0.99353(9) 0.22547(4) 0.0237(3) Uani 1 1 d .
H1WA H -0.077(4) 1.1618(18) 0.0515(8) 0.051(8) Uiso 1 1 d .
H2WA H -0.363(4) 1.0500(19) 0.2185(9) 0.057(8) Uiso 1 1 d .
H1WB H 0.039(4) 1.2383(16) 0.0449(7) 0.042(7) Uiso 1 1 d .
H2WB H -0.461(5) 0.9870(17) 0.2476(9) 0.054(8) Uiso 1 1 d .

loop_
_atom_site_aniso_label
_atom_site_aniso_U_11
_atom_site_aniso_U_22
_atom_site_aniso_U_33
_atom_site_aniso_U_23
_atom_site_aniso_U_13
_atom_site_aniso_U_12
O4 0.0186(6) 0.0337(7) 0.0192(6) 0.0028(6) -0.0033(5) -0.0078(6)
O1' 0.0255(7) 0.0181(6) 0.0267(7) 0.0030(5) 0.0031(6) -0.0037(5)
O4' 0.0249(7) 0.0270(6) 0.0165(6) -0.0011(5) -0.0021(5) 0.0043(6)
O3 0.0238(6) 0.0219(6) 0.0186(6) -0.0044(5) -0.0012(5) 0.0031(6)
O2' 0.0347(7) 0.0251(7) 0.0198(6) 0.0080(6) 0.0041(6) 0.0006(6)
O2 0.0315(7) 0.0221(7) 0.0172(6) 0.0045(5) 0.0000(5) 0.0005(6)
O1 0.0267(6) 0.0183(6) 0.0213(6) 0.0017(5) -0.0003(5) -0.0035(5)
O3' 0.0201(6) 0.0284(7) 0.0327(7) -0.0016(6) -0.0008(6) -0.0051(6)
C6' 0.0233(9) 0.0201(9) 0.0184(8) 0.0026(8) 0.0000(7) -0.0030(8)
C9 0.0196(8) 0.0150(8) 0.0173(8) -0.0023(7) -0.0004(7) -0.0001(7)
C4 0.0162(8) 0.0203(9) 0.0171(8) 0.0009(7) 0.0038(7) 0.0005(7)
C4' 0.0147(8) 0.0195(8) 0.0206(8) 0.0018(7) 0.0034(7) 0.0005(7)
C6 0.0187(8) 0.0170(8) 0.0156(8) -0.0002(7) 0.0019(7) -0.0009(7)
C7 0.0214(9) 0.0204(9) 0.0177(8) -0.0008(7) 0.0020(7) 0.0004(7)
C2 0.0140(8) 0.0227(9) 0.0187(8) -0.0019(7) 0.0041(7) -0.0015(7)
C11' 0.0251(9) 0.0170(9) 0.0220(9) 0.0024(7) -0.0025(7) -0.0022(7)
C12 0.0305(10) 0.0201(9) 0.0243(9) 0.0017(8) -0.0047(8) 0.0047(8)
C10' 0.0257(9) 0.0182(8) 0.0201(9) -0.0005(7) 0.0010(8) -0.0020(7)
C1' 0.0203(9) 0.0224(9) 0.0243(9) 0.0027(8) -0.0007(7) -0.0035(8)
C3' 0.0181(8) 0.0206(9) 0.0169(8) -0.0006(7) -0.0008(7) 0.0013(8)
C2' 0.0129(8) 0.0203(8) 0.0228(9) -0.0014(7) 0.0043(7) -0.0014(7)
C13 0.0170(8) 0.0218(9) 0.0192(8) 0.0022(7) -0.0005(7) 0.0026(7)
C3 0.0151(8) 0.0214(9) 0.0185(8) 0.0018(7) -0.0001(7) -0.0039(7)
C5' 0.0177(8) 0.0201(9) 0.0234(9) 0.0007(7) 0.0063(7) 0.0014(7)
C13' 0.0209(9) 0.0201(8) 0.0180(8) 0.0018(7) 0.0002(7) -0.0025(7)
C9' 0.0200(9) 0.0192(8) 0.0201(9) 0.0008(7) -0.0007(7) -0.0054(8)
C10 0.0240(9) 0.0199(9) 0.0180(9) -0.0008(7) -0.0005(7) -0.0062(7)
C12' 0.0286(10) 0.0231(9) 0.0204(9) 0.0026(8) -0.0002(8) -0.0034(8)
C14' 0.0405(12) 0.0205(9) 0.0323(11) 0.0022(9) -0.0016(9) -0.0042(9)
C7' 0.0249(10) 0.0247(10) 0.0267(9) 0.0036(8) -0.0064(8) -0.0038(8)
C1 0.0208(9) 0.0222(9) 0.0189(8) 0.0027(7) 0.0002(7) -0.0045(7)
C15 0.0368(12) 0.0423(12) 0.0216(10) 0.0071(9) -0.0015(9) -0.0124(10)
C5 0.0164(8) 0.0191(9) 0.0227(9) -0.0003(7) 0.0046(7) -0.0002(7)
C8' 0.0394(11) 0.0240(10) 0.0208(9) 0.0025(8) -0.0012(8) -0.0001(9)
C8 0.0218(9) 0.0197(9) 0.0199(8) 0.0003(7) 0.0005(7) -0.0010(7)
C11 0.0331(11) 0.0202(9) 0.0211(10) 0.0040(8) -0.0021(8) -0.0054(8)
C15' 0.0283(10) 0.0247(9) 0.0343(11) 0.0084(9) -0.0029(9) -0.0014(9)
C14 0.0579(15) 0.0254(11) 0.0343(12) 0.0077(9) -0.0120(10) -0.0106(11)
O1W 0.0212(7) 0.0237(7) 0.0228(7) 0.0051(6) 0.0012(5) -0.0019(6)
O2W 0.0257(7) 0.0196(7) 0.0259(7) 0.0038(6) 0.0050(6) 0.0011(6)

loop_
_atom_type_symbol
_atom_type_description
_atom_type_scat_dispersion_real
_atom_type_scat_dispersion_imag
_atom_type_scat_source
C C 0.0033 0.0016 'International Tables Vol C Tables 4.2.6.8 and 6.1.1.4'
H H 0.0000 0.0000 'International Tables Vol C Tables 4.2.6.8 and 6.1.1.4'
O O 0.0106 0.0060 'International Tables Vol C Tables 4.2.6.8 and 6.1.1.4'

loop_
_geom_angle_atom_site_label_1
_geom_angle_atom_site_label_2
_geom_angle_atom_site_label_3
_geom_angle
C3 O4 H4A 109.5
C5' O1' C1' 108.75(13)
C3' O4' H4'A 109.5
C7 O3 H3B 109.5
C5 O1 C1 109.16(13)
C7' O3' H3'B 109.5
C4' C6' C8' 111.20(15)
C4' C6' C7' 107.86(15)
C8' C6' C7' 106.58(15)
C4' C6' C9' 108.85(14)
C8' C6' C9' 111.06(15)
C7' C6' C9' 111.25(15)
C10 C9 C13 101.39(13)
C10 C9 C6 117.68(14)
C13 C9 C6 116.48(14)
C10 C9 H9A 106.8
C13 C9 H9A 106.8
C6 C9 H9A 106.8
C2 C4 C5 107.17(15)
C2 C4 C6 126.32(16)
C5 C4 C6 126.50(15)
C2' C4' C5' 107.29(16)
C2' C4' C6' 126.28(16)
C5' C4' C6' 126.31(15)
C4 C6 C8 108.70(14)
C4 C6 C7 107.32(14)
C8 C6 C7 110.01(14)
C4 C6 C9 109.70(13)
C8 C6 C9 111.75(14)
C7 C6 C9 109.25(14)
O3 C7 C6 113.03(14)
O3 C7 H7A 109.0
C6 C7 H7A 109.0
O3 C7 H7B 109.0
C6 C7 H7B 109.0
H7A C7 H7B 107.8
C4 C2 C3 124.32(16)
C4 C2 C1 110.27(16)
C3 C2 C1 125.37(15)
C15' C11' C14' 108.41(16)
C15' C11' C10' 111.14(15)
C14' C11' C10' 110.68(15)
C15' C11' C12' 112.81(16)
C14' C11' C12' 109.76(16)
C10' C11' C12' 104.01(14)
C13 C12 C11 106.76(15)
C13 C12 H12A 110.4
C11 C12 H12A 110.4
C13 C12 H12B 110.4
C11 C12 H12B 110.4
H12A C12 H12B 108.6
C9' C10' C11' 105.68(14)
C9' C10' H10A 110.6
C11' C10' H10A 110.6
C9' C10' H10B 110.6
C11' C10' H10B 110.6
H10A C10' H10B 108.7
O1' C1' C2' 104.20(14)
O1' C1' H1'A 110.9
C2' C1' H1'A 110.9
O1' C1' H1'B 110.9
C2' C1' H1'B 110.9
H1'A C1' H1'B 108.9
O4' C3' C2' 111.08(14)
O4' C3' C13' 111.03(14)
C2' C3' C13' 111.52(14)
O4' C3' H3'A 107.7
C2' C3' H3'A 107.7
C13' C3' H3'A 107.7
C4' C2' C3' 125.48(16)
C4' C2' C1' 110.03(16)
C3' C2' C1' 124.48(15)
C12 C13 C3 111.42(14)
C12 C13 C9 102.88(14)
C3 C13 C9 110.76(14)
C12 C13 H13A 110.5
C3 C13 H13A 110.5
C9 C13 H13A 110.5
O4 C3 C2 110.89(14)
O4 C3 C13 111.07(14)
C2 C3 C13 109.83(14)
O4 C3 H3A 108.3
C2 C3 H3A 108.3
C13 C3 H3A 108.3
O2' C5' O1' 120.25(16)
O2' C5' C4' 130.03(17)
O1' C5' C4' 109.72(14)
C12' C13' C9' 102.86(14)
C12' C13' C3' 111.15(14)
C9' C13' C3' 112.43(14)
C12' C13' H13B 110.1
C9' C13' H13B 110.1
C3' C13' H13B 110.1
C10' C9' C13' 101.51(14)
C10' C9' C6' 116.51(14)
C13' C9' C6' 116.73(15)
C10' C9' H9'A 107.1
C13' C9' H9'A 107.1
C6' C9' H9'A 107.1
C9 C10 C11 105.32(15)
C9 C10 H10C 110.7
C11 C10 H10C 110.7
C9 C10 H10D 110.7
C11 C10 H10D 110.7
H10C C10 H10D 108.8
C13' C12' C11' 106.82(14)
C13' C12' H12C 110.4
C11' C12' H12C 110.4
C13' C12' H12D 110.4
C11' C12' H12D 110.4
H12C C12' H12D 108.6
C11' C14' H14A 109.5
C11' C14' H14B 109.5
H14A C14' H14B 109.5
C11' C14' H14C 109.5
H14A C14' H14C 109.5
H14B C14' H14C 109.5
O3' C7' C6' 114.92(15)
O3' C7' H7'A 108.5
C6' C7' H7'A 108.5
O3' C7' H7'B 108.5
C6' C7' H7'B 108.5
H7'A C7' H7'B 107.5
O1 C1 C2 104.22(14)
O1 C1 H1A 110.9
C2 C1 H1A 110.9
O1 C1 H1B 110.9
C2 C1 H1B 110.9
H1A C1 H1B 108.9
C11 C15 H15A 109.5
C11 C15 H15B 109.5
H15A C15 H15B 109.5
C11 C15 H15C 109.5
H15A C15 H15C 109.5
H15B C15 H15C 109.5
O2 C5 O1 120.67(16)
O2 C5 C4 130.19(17)
O1 C5 C4 109.13(14)
C6' C8' H8'A 109.5
C6' C8' H8'B 109.5
H8'A C8' H8'B 109.5
C6' C8' H8'C 109.5
H8'A C8' H8'C 109.5
H8'B C8' H8'C 109.5
C6 C8 H8A 109.5
C6 C8 H8B 109.5
H8A C8 H8B 109.5
C6 C8 H8C 109.5
H8A C8 H8C 109.5
H8B C8 H8C 109.5
C15 C11 C14 108.64(17)
C15 C11 C10 110.81(17)
C14 C11 C10 110.37(16)
C15 C11 C12 112.61(16)
C14 C11 C12 110.11(18)
C10 C11 C12 104.26(15)
C11' C15' H15D 109.5
C11' C15' H15E 109.5
H15D C15' H15E 109.5
C11' C15' H15F 109.5
H15D C15' H15F 109.5
H15E C15' H15F 109.5
C11 C14 H14D 109.5
C11 C14 H14E 109.5
H14D C14 H14E 109.5
C11 C14 H14F 109.5
H14D C14 H14F 109.5
H14E C14 H14F 109.5
H1WA O1W H1WB 111(2)
H2WA O2W H2WB 107(2)

loop_
_geom_bond_atom_site_label_1
_geom_bond_atom_site_label_2
_geom_bond_distance
O4 C3 1.431(2)
O4 H4A 0.8200
O1' C5' 1.354(2)
O1' C1' 1.443(2)
O4' C3' 1.432(2)
O4' H4'A 0.8200
O3 C7 1.422(2)
O3 H3B 0.8200
O2' C5' 1.222(2)
O2 C5 1.213(2)
O1 C5 1.357(2)
O1 C1 1.446(2)
O3' C7' 1.419(2)
O3' H3'B 0.8200
C6' C4' 1.503(2)
C6' C8' 1.536(2)
C6' C7' 1.547(3)
C6' C9' 1.556(2)
C9 C10 1.541(2)
C9 C13 1.548(2)
C9 C6 1.556(2)
C9 H9A 0.9800
C4 C2 1.333(2)
C4 C5 1.477(2)
C4 C6 1.505(2)
C4' C2' 1.330(2)
C4' C5' 1.462(2)
C6 C8 1.541(2)
C6 C7 1.548(2)
C7 H7A 0.9700
C7 H7B 0.9700
C2 C3 1.483(2)
C2 C1 1.488(2)
C11' C15' 1.532(3)
C11' C14' 1.536(3)
C11' C10' 1.551(2)
C11' C12' 1.561(3)
C12 C13 1.527(2)
C12 C11 1.562(3)
C12 H12A 0.9700
C12 H12B 0.9700
C10' C9' 1.540(3)
C10' H10A 0.9700
C10' H10B 0.9700
C1' C2' 1.489(2)
C1' H1'A 0.9700
C1' H1'B 0.9700
C3' C2' 1.485(2)
C3' C13' 1.544(2)
C3' H3'A 0.9800
C13 C3 1.534(2)
C13 H13A 0.9800
C3 H3A 0.9800
C13' C12' 1.530(2)
C13' C9' 1.542(2)
C13' H13B 0.9800
C9' H9'A 0.9800
C10 C11 1.551(3)
C10 H10C 0.9700
C10 H10D 0.9700
C12' H12C 0.9700
C12' H12D 0.9700
C14' H14A 0.9600
C14' H14B 0.9600
C14' H14C 0.9600
C7' H7'A 0.9700
C7' H7'B 0.9700
C1 H1A 0.9700
C1 H1B 0.9700
C15 C11 1.528(3)
C15 H15A 0.9600
C15 H15B 0.9600
C15 H15C 0.9600
C8' H8'A 0.9600
C8' H8'B 0.9600
C8' H8'C 0.9600
C8 H8A 0.9600
C8 H8B 0.9600
C8 H8C 0.9600
C11 C14 1.531(3)
C15' H15D 0.9600
C15' H15E 0.9600
C15' H15F 0.9600
C14 H14D 0.9600
C14 H14E 0.9600
C14 H14F 0.9600
O1W H1WA 0.86(3)
O1W H1WB 0.85(3)
O2W H2WA 0.89(3)
O2W H2WB 0.93(3)
